data_4024759
loop_
_publ_author_name
'Prasath Kothandaraman'
'Shi Jia Foo'
'Philip Wai Hong Chan'

_publ_section_title
;
Gold-Catalyzed Intramolecular Allylic Amination of
2-Tosylaminophenylprop-1-en-3-ols. A Concise Synthesis of (\+-)-Angustureine
;
_journal_name_full 'Journal of Organic Chemistry'
_journal_page_first 5947
_journal_page_last 5952
_journal_paper_doi 10.1021/jo900917q
_journal_volume 74
_journal_year 2009
_chemical_formula_moiety 'C23 H21 N O2 S'
_chemical_formula_sum 'C23 H21 N O2 S'
_chemical_formula_weight 375.47
_chemical_name_systematic
;

 ?

;
_space_group_IT_number 14
_symmetry_cell_setting monoclinic
_symmetry_space_group_name_Hall '-P 2ybc'
_symmetry_space_group_name_H-M 'P 1 21/c 1'
_atom_sites_solution_hydrogens geom
_atom_sites_solution_primary direct
_atom_sites_solution_secondary difmap
_audit_creation_method SHELXL-97
_cell_angle_alpha 90.00
_cell_angle_beta 98.572(3)
_cell_angle_gamma 90.00
_cell_formula_units_Z 4
_cell_length_a 11.1459(5)
_cell_length_b 8.8607(4)
_cell_length_c 19.6255(8)
_cell_measurement_reflns_used 4924
_cell_measurement_temperature 296(2)
_cell_measurement_theta_max 22.33
_cell_measurement_theta_min 2.53
_cell_volume 1916.57(14)
_computing_cell_refinement 'Bruker SMART'
_computing_data_collection 'Bruker SMART'
_computing_data_reduction 'Bruker SAINT'
_computing_molecular_graphics 'Bruker SHELXTL'
_computing_publication_material 'Bruker SHELXTL'
_computing_structure_refinement 'SHELXL-97 (Sheldrick, 1997)'
_computing_structure_solution 'SHELXS-97 (Sheldrick, 1990)'
_diffrn_ambient_temperature 296(2)
_diffrn_measured_fraction_theta_full 0.999
_diffrn_measured_fraction_theta_max 0.999
_diffrn_measurement_device_type 'CCD area detector'
_diffrn_measurement_method 'phi and omega scans'
_diffrn_radiation_monochromator graphite
_diffrn_radiation_source 'fine-focus sealed tube'
_diffrn_radiation_type MoK\a
_diffrn_radiation_wavelength 0.71073
_diffrn_reflns_av_R_equivalents 0.0602
_diffrn_reflns_av_sigmaI/netI 0.0418
_diffrn_reflns_limit_h_max 13
_diffrn_reflns_limit_h_min -13
_diffrn_reflns_limit_k_max 10
_diffrn_reflns_limit_k_min -10
_diffrn_reflns_limit_l_max 23
_diffrn_reflns_limit_l_min -21
_diffrn_reflns_number 21704
_diffrn_reflns_theta_full 25.00
_diffrn_reflns_theta_max 25.00
_diffrn_reflns_theta_min 1.85
_exptl_absorpt_coefficient_mu 0.187
_exptl_absorpt_correction_T_max 0.9566
_exptl_absorpt_correction_T_min 0.9291
_exptl_absorpt_correction_type multi-scan
_exptl_absorpt_process_details sadabs
_exptl_crystal_colour colourless
_exptl_crystal_density_diffrn 1.301
_exptl_crystal_density_method 'not measured'
_exptl_crystal_description block
_exptl_crystal_F_000 792
_exptl_crystal_size_max 0.40
_exptl_crystal_size_mid 0.40
_exptl_crystal_size_min 0.24
_refine_diff_density_max 0.302
_refine_diff_density_min -0.401
_refine_diff_density_rms 0.076
_refine_ls_extinction_method none
_refine_ls_goodness_of_fit_ref 1.100
_refine_ls_hydrogen_treatment constr
_refine_ls_matrix_type full
_refine_ls_number_parameters 246
_refine_ls_number_reflns 3373
_refine_ls_number_restraints 0
_refine_ls_restrained_S_all 1.100
_refine_ls_R_factor_all 0.0811
_refine_ls_R_factor_gt 0.0540
_refine_ls_shift/su_max 0.000
_refine_ls_shift/su_mean 0.000
_refine_ls_structure_factor_coef Fsqd
_refine_ls_weighting_details 'calc w=1/[\s^2^(Fo^2^)+(0.1212P)^2^+0.7098P] where P=(Fo^2^+2Fc^2^)/3'
_refine_ls_weighting_scheme calc
_refine_ls_wR_factor_gt 0.1617
_refine_ls_wR_factor_ref 0.2094
_reflns_number_gt 2395
_reflns_number_total 3373
_reflns_threshold_expression >2sigma(I)
_cod_data_source_file jo900917q_si_004.cif
_cod_data_source_block chan47
_cod_depositor_comments
;
The following automatic conversions were performed:
'_symmetry_cell_setting' value 'Monoclinic' changed to 'monoclinic'
according to '/home/saulius/struct/CIF-dictionaries/cif_core.dic'
dictionary named 'cif_core.dic' version 2.4.1 from 2010-06-29.

Automatic conversion script
Id: cif_fix_enum 1527 2010-12-29 10:47:43Z saulius 
;
_cod_original_sg_symbol_H-M P2(1)/c
_cod_database_code 4024759

loop_
_symmetry_equiv_pos_as_xyz
'x, y, z'
'-x, y+1/2, -z+1/2'
'-x, -y, -z'
'x, -y-1/2, z-1/2'

loop_
_atom_site_label
_atom_site_type_symbol
_atom_site_fract_x
_atom_site_fract_y
_atom_site_fract_z
_atom_site_U_iso_or_equiv
_atom_site_adp_type
_atom_site_occupancy
_atom_site_symmetry_multiplicity
_atom_site_calc_flag
_atom_site_refinement_flags
_atom_site_disorder_assembly
_atom_site_disorder_group
C1 C 0.7365(3) 0.7342(3) 0.17123(14) 0.0411(7) Uani 1 1 d . . .
C2 C 0.7499(3) 0.8853(3) 0.15616(17) 0.0506(8) Uani 1 1 d . . .
H2 H 0.8241 0.9328 0.1693 0.061 Uiso 1 1 calc R . .
C3 C 0.6540(3) 0.9655(4) 0.12184(17) 0.0558(9) Uani 1 1 d . . .
H3 H 0.6636 1.0668 0.1116 0.067 Uiso 1 1 calc R . .
C4 C 0.5431(3) 0.8958(4) 0.10254(18) 0.0561(9) Uani 1 1 d . . .
H4 H 0.4783 0.9497 0.0789 0.067 Uiso 1 1 calc R . .
C5 C 0.5290(3) 0.7458(4) 0.11858(17) 0.0491(8) Uani 1 1 d . . .
H5 H 0.4541 0.6996 0.1058 0.059 Uiso 1 1 calc R . .
C6 C 0.6248(2) 0.6622(3) 0.15355(14) 0.0414(7) Uani 1 1 d . . .
C7 C 0.6105(2) 0.5031(3) 0.17406(14) 0.0395(7) Uani 1 1 d . . .
C8 C 0.4957(2) 0.4247(3) 0.14445(15) 0.0394(7) Uani 1 1 d . . .
C9 C 0.3991(3) 0.4225(3) 0.18143(16) 0.0477(7) Uani 1 1 d . . .
H9 H 0.4078 0.4667 0.2249 0.057 Uiso 1 1 calc R . .
C10 C 0.2899(3) 0.3556(4) 0.15496(18) 0.0542(8) Uani 1 1 d . . .
H10 H 0.2253 0.3578 0.1799 0.065 Uiso 1 1 calc R . .
C11 C 0.2773(3) 0.2860(4) 0.09175(18) 0.0569(9) Uani 1 1 d . . .
H11 H 0.2046 0.2392 0.0742 0.068 Uiso 1 1 calc R . .
C12 C 0.3719(3) 0.2858(4) 0.05480(18) 0.0605(9) Uani 1 1 d . . .
H12 H 0.3633 0.2389 0.0120 0.073 Uiso 1 1 calc R . .
C13 C 0.4811(3) 0.3555(4) 0.08086(16) 0.0529(8) Uani 1 1 d . . .
H13 H 0.5448 0.3553 0.0551 0.063 Uiso 1 1 calc R . .
C14 C 0.6934(3) 0.4399(3) 0.22139(15) 0.0433(7) Uani 1 1 d . . .
C15 C 0.6838(3) 0.2857(4) 0.25070(19) 0.0586(9) Uani 1 1 d . . .
H15A H 0.6128 0.2364 0.2273 0.088 Uiso 1 1 calc R . .
H15B H 0.6781 0.2935 0.2989 0.088 Uiso 1 1 calc R . .
H15C H 0.7545 0.2282 0.2448 0.088 Uiso 1 1 calc R . .
C16 C 0.8009(3) 0.5308(3) 0.25362(16) 0.0482(7) Uani 1 1 d . . .
H16A H 0.7824 0.5757 0.2959 0.058 Uiso 1 1 calc R . .
H16B H 0.8694 0.4634 0.2657 0.058 Uiso 1 1 calc R . .
C17 C 0.9236(2) 0.4667(3) 0.11504(15) 0.0445(7) Uani 1 1 d . . .
C18 C 0.9521(3) 0.3204(4) 0.13692(17) 0.0513(8) Uani 1 1 d . . .
H18 H 0.9905 0.3019 0.1815 0.062 Uiso 1 1 calc R . .
C19 C 0.9226(3) 0.2025(4) 0.09140(19) 0.0573(9) Uani 1 1 d . . .
H19 H 0.9427 0.1045 0.1057 0.069 Uiso 1 1 calc R . .
C20 C 0.8638(3) 0.2266(4) 0.02494(19) 0.0612(9) Uani 1 1 d . . .
C21 C 0.8312(4) 0.0975(5) -0.0242(2) 0.0897(14) Uani 1 1 d . . .
H21A H 0.8346 0.0045 0.0011 0.134 Uiso 1 1 calc R . .
H21B H 0.8876 0.0936 -0.0567 0.134 Uiso 1 1 calc R . .
H21C H 0.7506 0.1121 -0.0484 0.134 Uiso 1 1 calc R . .
C22 C 0.8365(4) 0.3745(5) 0.00413(18) 0.0690(11) Uani 1 1 d . . .
H22 H 0.7977 0.3933 -0.0404 0.083 Uiso 1 1 calc R . .
C23 C 0.8666(3) 0.4931(4) 0.04886(18) 0.0618(9) Uani 1 1 d . . .
H23 H 0.8482 0.5914 0.0343 0.074 Uiso 1 1 calc R . .
N1 N 0.8360(2) 0.6513(3) 0.20881(13) 0.0454(6) Uani 1 1 d . . .
O1 O 0.9782(2) 0.7491(3) 0.13397(14) 0.0678(7) Uani 1 1 d . . .
O2 O 1.04845(19) 0.5673(3) 0.22676(13) 0.0667(7) Uani 1 1 d . . .
S1 S 0.95796(6) 0.61755(9) 0.17252(4) 0.0499(3) Uani 1 1 d . . .

loop_
_atom_site_aniso_label
_atom_site_aniso_U_11
_atom_site_aniso_U_22
_atom_site_aniso_U_33
_atom_site_aniso_U_23
_atom_site_aniso_U_13
_atom_site_aniso_U_12
C1 0.0448(15) 0.0357(15) 0.0440(15) -0.0036(12) 0.0109(12) -0.0045(12)
C2 0.0531(18) 0.0430(18) 0.0569(18) -0.0018(14) 0.0117(15) -0.0089(14)
C3 0.071(2) 0.0346(17) 0.065(2) 0.0054(15) 0.0216(17) -0.0021(15)
C4 0.0570(19) 0.0448(19) 0.068(2) 0.0126(16) 0.0135(17) 0.0076(15)
C5 0.0413(16) 0.0445(18) 0.0630(19) 0.0025(15) 0.0130(14) 0.0011(13)
C6 0.0441(15) 0.0366(16) 0.0466(16) -0.0018(13) 0.0165(13) -0.0016(12)
C7 0.0379(14) 0.0358(16) 0.0470(16) -0.0005(13) 0.0135(12) -0.0014(12)
C8 0.0438(15) 0.0276(14) 0.0479(16) 0.0031(12) 0.0103(12) 0.0009(12)
C9 0.0494(17) 0.0426(17) 0.0535(17) -0.0081(14) 0.0152(14) -0.0069(13)
C10 0.0474(17) 0.0494(19) 0.070(2) 0.0040(16) 0.0218(16) -0.0070(14)
C11 0.0547(19) 0.0481(19) 0.066(2) 0.0023(17) 0.0027(16) -0.0152(15)
C12 0.072(2) 0.055(2) 0.0531(18) -0.0074(16) 0.0047(17) -0.0067(17)
C13 0.0569(19) 0.053(2) 0.0530(18) -0.0029(15) 0.0231(15) 0.0003(15)
C14 0.0429(15) 0.0395(16) 0.0510(16) -0.0002(13) 0.0184(13) 0.0010(13)
C15 0.0601(19) 0.0417(18) 0.076(2) 0.0120(17) 0.0162(17) 0.0009(15)
C16 0.0512(17) 0.0444(18) 0.0487(16) 0.0053(14) 0.0061(14) 0.0020(14)
C17 0.0368(14) 0.0447(18) 0.0537(17) -0.0020(14) 0.0121(13) -0.0034(13)
C18 0.0491(17) 0.049(2) 0.0561(18) 0.0043(16) 0.0105(14) -0.0015(15)
C19 0.0591(19) 0.0456(19) 0.070(2) -0.0023(17) 0.0191(17) -0.0076(16)
C20 0.0551(19) 0.061(2) 0.071(2) -0.0149(18) 0.0221(17) -0.0141(17)
C21 0.101(3) 0.087(3) 0.084(3) -0.036(2) 0.027(3) -0.030(3)
C22 0.079(3) 0.078(3) 0.0466(19) -0.0061(18) -0.0029(18) -0.004(2)
C23 0.068(2) 0.057(2) 0.058(2) 0.0044(17) 0.0017(17) 0.0055(17)
N1 0.0400(13) 0.0435(14) 0.0529(14) 0.0012(12) 0.0079(11) -0.0033(10)
O1 0.0658(15) 0.0497(14) 0.0950(18) 0.0018(13) 0.0353(14) -0.0170(11)
O2 0.0385(12) 0.0836(18) 0.0734(16) -0.0178(14) -0.0066(11) -0.0015(11)
S1 0.0371(5) 0.0501(5) 0.0629(6) -0.0059(4) 0.0085(4) -0.0081(3)

loop_
_atom_type_symbol
_atom_type_description
_atom_type_scat_dispersion_real
_atom_type_scat_dispersion_imag
_atom_type_scat_source
C C 0.0033 0.0016 'International Tables Vol C Tables 4.2.6.8 and 6.1.1.4'
H H 0.0000 0.0000 'International Tables Vol C Tables 4.2.6.8 and 6.1.1.4'
N N 0.0061 0.0033 'International Tables Vol C Tables 4.2.6.8 and 6.1.1.4'
S S 0.1246 0.1234 'International Tables Vol C Tables 4.2.6.8 and 6.1.1.4'
O O 0.0106 0.0060 'International Tables Vol C Tables 4.2.6.8 and 6.1.1.4'

loop_
_geom_angle_atom_site_label_1
_geom_angle_atom_site_label_2
_geom_angle_atom_site_label_3
_geom_angle
_geom_angle_site_symmetry_1
_geom_angle_site_symmetry_3
_geom_angle_publ_flag
C2 C1 C6 120.6(3) . . ?
C2 C1 N1 120.3(3) . . ?
C6 C1 N1 119.0(3) . . ?
C3 C2 C1 120.3(3) . . ?
C2 C3 C4 120.1(3) . . ?
C5 C4 C3 119.7(3) . . ?
C4 C5 C6 121.3(3) . . ?
C5 C6 C1 118.0(3) . . ?
C5 C6 C7 122.3(3) . . ?
C1 C6 C7 119.7(3) . . ?
C14 C7 C6 119.9(3) . . ?
C14 C7 C8 122.7(3) . . ?
C6 C7 C8 117.2(2) . . ?
C13 C8 C9 118.1(3) . . ?
C13 C8 C7 122.5(3) . . ?
C9 C8 C7 119.3(3) . . ?
C10 C9 C8 121.2(3) . . ?
C11 C10 C9 119.8(3) . . ?
C12 C11 C10 119.8(3) . . ?
C11 C12 C13 120.4(3) . . ?
C8 C13 C12 120.6(3) . . ?
C7 C14 C15 124.9(3) . . ?
C7 C14 C16 119.7(3) . . ?
C15 C14 C16 115.2(3) . . ?
N1 C16 C14 113.8(2) . . ?
C23 C17 C18 120.2(3) . . ?
C23 C17 S1 120.1(3) . . ?
C18 C17 S1 119.7(2) . . ?
C19 C18 C17 119.0(3) . . ?
C18 C19 C20 121.7(3) . . ?
C19 C20 C22 118.2(3) . . ?
C19 C20 C21 121.4(4) . . ?
C22 C20 C21 120.4(4) . . ?
C23 C22 C20 120.6(3) . . ?
C17 C23 C22 120.3(3) . . ?
C1 N1 C16 115.0(2) . . ?
C1 N1 S1 119.46(19) . . ?
C16 N1 S1 115.8(2) . . ?
O2 S1 O1 120.13(16) . . ?
O2 S1 N1 105.70(14) . . ?
O1 S1 N1 106.61(14) . . ?
O2 S1 C17 107.74(15) . . ?
O1 S1 C17 108.57(15) . . ?
N1 S1 C17 107.48(13) . . ?

loop_
_geom_bond_atom_site_label_1
_geom_bond_atom_site_label_2
_geom_bond_distance
_geom_bond_site_symmetry_2
_geom_bond_publ_flag
C1 C2 1.384(4) . ?
C1 C6 1.396(4) . ?
C1 N1 1.439(4) . ?
C2 C3 1.373(4) . ?
C3 C4 1.383(5) . ?
C4 C5 1.380(4) . ?
C5 C6 1.393(4) . ?
C6 C7 1.482(4) . ?
C7 C14 1.331(4) . ?
C7 C8 1.495(4) . ?
C8 C13 1.378(4) . ?
C8 C9 1.386(4) . ?
C9 C10 1.383(4) . ?
C10 C11 1.374(5) . ?
C11 C12 1.366(5) . ?
C12 C13 1.393(5) . ?
C14 C15 1.492(4) . ?
C14 C16 1.503(4) . ?
C16 N1 1.473(4) . ?
C17 C23 1.378(4) . ?
C17 C18 1.388(4) . ?
C17 S1 1.754(3) . ?
C18 C19 1.382(5) . ?
C19 C20 1.386(5) . ?
C20 C22 1.393(5) . ?
C20 C21 1.505(5) . ?
C22 C23 1.379(5) . ?
N1 S1 1.653(2) . ?
O1 S1 1.426(2) . ?
O2 S1 1.424(2) . ?

loop_
_cod_related_entry_id
_cod_related_entry_database
_cod_related_entry_code
1 ChemSpider 30659019
